data_9001918
loop_
_publ_author_name
'Cooper M A'
'Hawthorne F C'
'Roberts A C'
'Grice J D'
'Stirling J A R'
'Moffatt E A'

_publ_section_title
;
 Georgeericksenite, Na6CaMg(IO3)6(CrO4)2(H2O)12, a new mineral from Oficina
 Chacabuco, Chile: Description and crystal structure
;
_journal_name_full 'American Mineralogist'
_journal_page_first 390
_journal_page_last 399
_journal_volume 83
_journal_year 1998
_chemical_formula_sum 'Ca Cr2 H20 I6 Mg Na6 O40'
_chemical_name_mineral Georgeericksenite

loop_
_[local]_alternative_name_id
_[local]_alternative_name_type
_[local]_alternative_name_source
_[local]_alternative_name_source_id
_[local]_alternative_name_value
1 mineral AMCSD 0001978 Georgeericksenite
2 mineral AMCSD 0001979 George-ericksenite

_space_group_IT_number 15
_symmetry_space_group_name_Hall '-C 2yc'
_symmetry_space_group_name_H-M 'C 1 2/c 1'
_cell_angle_alpha 90
_cell_angle_beta 114.42
_cell_angle_gamma 90
_cell_formula_units_Z 4
_cell_length_a 23.645
_cell_length_b 10.918
_cell_length_c 15.768
_cell_volume 3706.447
_cod_original_formula_sum 'Ca Mg Na6 I6 Cr2 O40 H20'
_cod_database_code 9001918

loop_
_symmetry_equiv_pos_as_xyz
x,y,z
1/2+x,1/2+y,z
x,-y,1/2+z
1/2+x,1/2-y,1/2+z
-x,y,1/2-z
1/2-x,1/2+y,1/2-z
-x,-y,-z
1/2-x,1/2-y,-z

loop_
_atom_site_aniso_label
_atom_site_aniso_U_11
_atom_site_aniso_U_22
_atom_site_aniso_U_33
_atom_site_aniso_U_12
_atom_site_aniso_U_13
_atom_site_aniso_U_23
Ca 0.01600 0.01400 0.01400 0.00000 0.00200 0.00000
Mg 0.02300 0.01200 0.01300 0.00000 0.01100 0.00000
Na1 0.02900 0.02800 0.02500 -0.00100 0.01300 0.00300
Na2 0.02600 0.02200 0.02200 -0.00300 0.00500 0.00100
Na3 0.03000 0.03300 0.03700 0.00000 0.01200 -0.00400
I1 0.01640 0.01530 0.01430 0.00180 0.00380 0.00070
I2 0.01490 0.01370 0.01110 -0.00090 0.00530 -0.00080
I3 0.01770 0.01810 0.01750 -0.00030 0.00690 0.00410
Cr 0.01600 0.01200 0.01300 -0.00100 0.00400 0.00100
O1 0.02200 0.02400 0.01800 -0.00300 0.00400 -0.00500
O2 0.02700 0.03500 0.03100 -0.00100 0.01400 0.01100
O3 0.01900 0.01600 0.01500 0.00500 0.00000 0.00300
O4 0.01400 0.02700 0.01100 0.00400 0.00200 0.00400
O5 0.01500 0.02700 0.01500 0.00600 0.00400 -0.00400
O6 0.01300 0.02400 0.02600 -0.00100 0.00500 -0.00700
O7 0.04300 0.02200 0.02400 0.00300 0.00700 0.02300
O8 0.02300 0.05300 0.05500 0.02600 0.00100 -0.00900
O9 0.03200 0.04100 0.01700 0.00300 0.01600 0.01800
O10 0.04000 0.04900 0.02000 -0.01100 0.00100 0.00900
O11 0.09000 0.03200 0.05200 0.01500 0.03600 -0.00400
O12 0.03000 0.02500 0.02600 -0.00800 0.00300 -0.00100
O13 0.02500 0.05600 0.06900 0.01400 0.02100 -0.00100
Wat1 0.03800 0.02100 0.03800 -0.00400 0.01800 0.00500
Wat2 0.04400 0.02800 0.02400 0.00700 0.01400 -0.00200
Wat3 0.02000 0.03100 0.03300 -0.00700 0.01300 0.00400
Wat5 0.03200 0.02600 0.02400 -0.00700 0.01200 -0.00100
Wat6 0.05000 0.04300 0.04100 0.01100 0.02700 0.00400

loop_
_atom_site_type_symbol
_atom_site_label
_atom_site_fract_x
_atom_site_fract_y
_atom_site_fract_z
_atom_site_attached_hydrogens
Ca Ca 0.00000 0.12230 0.25000 0
Mg Mg 0.50000 0.10560 0.25000 0
Na Na1 0.13790 0.17830 0.17800 0
Na Na2 0.12280 0.39220 0.33040 0
Na Na3 0.37770 0.12910 0.01890 0
I I1 0.12628 0.11870 0.49298 0
I I2 0.00440 0.37451 0.08827 0
I I3 0.36796 0.15586 0.29555 0
Cr Cr 0.48430 0.34650 0.08520 0
O O1 0.32720 0.25890 0.43170 0
O O2 0.17890 0.06160 0.44560 0
O O3 0.07860 0.21430 0.39500 0
O O4 0.05110 0.28960 0.19280 0
O O5 0.03360 0.47990 0.36240 0
O O6 0.06300 0.47040 0.07670 0
O O7 0.32720 0.28460 0.22470 0
O O8 0.30810 0.04270 0.26010 0
O O9 0.40750 0.09910 0.22780 0
O O10 0.06140 0.18180 0.02060 0
O O11 0.47720 0.23440 0.14500 0
O O12 0.46680 0.47590 0.12040 0
O O13 0.44460 0.35030 0.40380 0
O Wat1 0.09750 0.02810 0.25220 2
O Wat2 0.19470 0.33700 0.14370 2
O Wat3 0.19820 0.24420 0.33590 2
O OW4A 0.18950 -0.00300 0.16700 2
O OW4B 0.19790 0.06300 0.11800 2
O Wat5 0.18650 0.45560 0.48510 2
O Wat6 0.31300 0.28090 0.04200 2

_database_code_amcsd 0001978

loop_
_cod_related_entry_id
_cod_related_entry_database
_cod_related_entry_code
1 AMCSD 0001978
2 AMCSD 0001979
